data_7201381
loop_
_publ_author_name
'Neumann, Marcus Aurelius'
'Perrin, Marc-Antoine'

_publ_section_title
;
 Can crystal structure prediction guide experimentalists to a new
 polymorph of paracetamol?
;
_journal_issue 11
_journal_name_full CrystEngComm
_journal_page_first 2475
_journal_paper_doi 10.1039/b909819d
_journal_volume 11
_journal_year 2009
_space_group_IT_number 9
_symmetry_cell_setting monoclinic
_symmetry_Int_Tables_number 9
_symmetry_space_group_name_Hall 'C -2yc'
_symmetry_space_group_name_H-M 'C 1 c 1'
_cell_angle_alpha 90.000000
_cell_angle_beta 90.269527
_cell_angle_gamma 90.000000
_cell_length_a 15.023329
_cell_length_b 8.667135
_cell_length_c 11.561773
_cell_volume 1505.433
_cod_data_source_file b909819d.txt
_cod_data_source_block 33
_cod_original_sg_symbol_H-M 'C c'
_cod_struct_determination_method theoretical
_cod_database_code 7201381

loop_
_symmetry_equiv_pos_site_id
_symmetry_equiv_pos_as_xyz
1 x,y,z
2 x,-y,z+1/2
3 x+1/2,y+1/2,z
4 x+1/2,-y+1/2,z+1/2

loop_
_atom_site_label
_atom_site_type_symbol
_atom_site_fract_x
_atom_site_fract_y
_atom_site_fract_z
C0_0 C 0.306802 0.328428 0.911029
C1_0 C 0.271567 0.463305 0.959217
C2_0 C 0.341971 0.333979 0.799015
N3_0 N 0.312030 0.196841 0.982977
C4_0 C 0.274133 0.602188 0.899232
H5_0 H 0.241897 0.459364 1.044890
C6_0 C 0.345898 0.473652 0.739631
H7_0 H 0.369223 0.230303 0.760301
C8_0 C 0.318286 0.046934 0.952153
H9_0 H 0.314563 0.219396 1.070387
C10_0 C 0.313650 0.609554 0.789918
H11_0 H 0.245323 0.705395 0.937078
H12_0 H 0.377002 0.478870 0.654920
C13_0 C 0.333630 -0.062491 1.051631
O14_0 O 0.311374 0.002632 0.849002
O15_0 O 0.321913 0.745423 0.731062
H16_0 H 0.269701 -0.092984 1.091210
H17_0 H 0.364792 -0.168236 1.020115
H18_0 H 0.375747 -0.010714 1.118632
H19_0 H 0.312993 0.837252 0.783820
H18_1 H 0.098785 0.333537 0.886378
C13_1 C 0.055051 0.431511 0.868202
C8_1 C 0.056888 0.541234 0.969383
H16_1 H 0.075848 0.485963 0.787538
H17_1 H -0.012872 0.387706 0.854897
N3_1 N 0.055421 0.692136 0.940161
O14_1 O 0.058327 0.495867 1.072572
C0_1 C 0.058233 0.824197 1.012122
H9_1 H 0.055452 0.715823 0.853034
C1_1 C 0.099028 0.828750 1.121397
C2_1 C 0.022105 0.960057 0.966233
C4_1 C 0.105615 0.967918 1.181679
H5_1 H 0.127354 0.724372 1.158230
C6_1 C 0.027129 1.097558 1.027154
H7_1 H -0.010926 0.957748 0.882303
C10_1 C 0.070467 1.103760 1.134447
H11_1 H 0.140394 0.972037 1.264454
H12_1 H -0.002742 1.201239 0.991400
O15_1 O 0.078459 1.240034 1.193453
H19_1 H 0.067420 1.330020 1.139631
